data_7718936
loop_
_publ_author_name
'Kracht, Felix'
'Mayer, Sophie'
'Maichle-M&#xf6;ssmer, C&#xe4;cilia'
'Anwander, Reiner'

_publ_section_title
;
 Reactivity of titanium pyrazolates towards CO<sub>2</sub>, CS<sub>2</sub>
 and N<sub>2</sub>O.
;
_journal_issue 28
_journal_name_full 'Dalton transactions (Cambridge, England : 2003)'
_journal_page_first 10890
_journal_page_last 10897
_journal_paper_doi 10.1039/d5dt00957j
_journal_volume 54
_journal_year 2025
_chemical_formula_sum 'C28 H36 N8 S2 Ti'
_chemical_formula_weight 596.67
_chemical_properties_physical Air-sensitive,Moisture-sensitive
_space_group_crystal_system orthorhombic
_space_group_IT_number 61
_space_group_name_Hall '-P 2ac 2ab'
_space_group_name_H-M_alt 'P b c a'
_atom_sites_solution_hydrogens geom
_audit_creation_method SHELXL-2014/7
_audit_update_record
;
2025-02-14 deposited with the CCDC.	2025-06-23 downloaded from the CCDC.
;
_cell_angle_alpha 90
_cell_angle_beta 90
_cell_angle_gamma 90
_cell_formula_units_Z 8
_cell_length_a 14.9266(7)
_cell_length_b 16.7993(8)
_cell_length_c 24.6971(13)
_cell_measurement_reflns_used 1043
_cell_measurement_temperature 100(2)
_cell_measurement_theta_max 26.16
_cell_measurement_theta_min 2.424
_cell_volume 6193.0(5)
_computing_cell_refinement 'SAINT V8.40B (Bruker Nano, Inc., 2019)'
_computing_data_collection 'APEX3 v2019.11-0'
_computing_data_reduction 'SAINT V8.40B (Bruker Nano, Inc., 2019)'
_computing_structure_refinement 'SHELXL-2014/7 (Sheldrick, 2014)'
_computing_structure_solution 'SHELXT 2018/2 (Sheldrick, 2018)'
_diffrn_ambient_temperature 100(2)
_diffrn_measured_fraction_theta_full 1.000
_diffrn_measured_fraction_theta_max 0.999
_diffrn_measurement_device_type 'Bruker APEX II DUO'
_diffrn_measurement_method 'omega scans'
_diffrn_radiation_type MoK\a
_diffrn_radiation_wavelength 0.71073
_diffrn_reflns_av_R_equivalents 0.0571
_diffrn_reflns_av_unetI/netI 0.0378
_diffrn_reflns_Laue_measured_fraction_full 1.000
_diffrn_reflns_Laue_measured_fraction_max 0.999
_diffrn_reflns_limit_h_max 18
_diffrn_reflns_limit_h_min -18
_diffrn_reflns_limit_k_max 20
_diffrn_reflns_limit_k_min -21
_diffrn_reflns_limit_l_max 30
_diffrn_reflns_limit_l_min -30
_diffrn_reflns_number 40857
_diffrn_reflns_point_group_measured_fraction_full 1.000
_diffrn_reflns_point_group_measured_fraction_max 0.999
_diffrn_reflns_theta_full 25.242
_diffrn_reflns_theta_max 26.398
_diffrn_reflns_theta_min 2.003
_diffrn_source 'ImuS-focus sealed tube'
_exptl_absorpt_coefficient_mu 0.442
_exptl_absorpt_correction_type numerical
_exptl_absorpt_process_details 'sadabs V2012/1 (Bruker AXS Inc.)'
_exptl_crystal_colour yellow
_exptl_crystal_density_diffrn 1.280
_exptl_crystal_description plate
_exptl_crystal_F_000 2512
_exptl_crystal_size_max 0.264
_exptl_crystal_size_mid 0.150
_exptl_crystal_size_min 0.112
_exptl_transmission_factor_max 0.7454
_exptl_transmission_factor_min 0.6894
_refine_diff_density_max 0.334
_refine_diff_density_min -0.360
_refine_diff_density_rms 0.059
_refine_ls_extinction_method none
_refine_ls_goodness_of_fit_ref 1.053
_refine_ls_hydrogen_treatment constr
_refine_ls_matrix_type full
_refine_ls_number_parameters 361
_refine_ls_number_reflns 6339
_refine_ls_number_restraints 0
_refine_ls_restrained_S_all 1.053
_refine_ls_R_factor_all 0.0497
_refine_ls_R_factor_gt 0.0381
_refine_ls_shift/su_max 0.002
_refine_ls_shift/su_mean 0.000
_refine_ls_structure_factor_coef Fsqd
_refine_ls_weighting_details 'w=1/[\s^2^(Fo^2^)+(0.0455P)^2^+3.2363P] where P=(Fo^2^+2Fc^2^)/3'
_refine_ls_weighting_scheme calc
_refine_ls_wR_factor_gt 0.0932
_refine_ls_wR_factor_ref 0.1015
_reflns_Friedel_coverage 0.000
_reflns_number_gt 5169
_reflns_number_total 6339
_reflns_threshold_expression 'I > 2\s(I)'
_cod_data_source_file d5dt00957j2.cif
_cod_data_source_block 1-CS2_mo_FK211_0m
_cod_depositor_comments 'Adding full bibliography for 7718936--7718941.cif.'
_cod_database_code 7718936
_shelx_shelxl_version_number 2014/7
_shelx_space_group_comment
;
The symmetry employed for this shelxl refinement is uniquely defined
by the following loop, which should always be used as a source of
symmetry information in preference to the above space-group names.
They are only intended as comments.
;
_shelx_estimated_absorpt_t_min 0.892
_shelx_estimated_absorpt_t_max 0.952

loop_
_space_group_symop_operation_xyz
'x, y, z'
'x+1/2, -y+1/2, -z'
'-x, y+1/2, -z+1/2'
'-x+1/2, -y, z+1/2'
'-x, -y, -z'
'-x-1/2, y-1/2, z'
'x, -y-1/2, z-1/2'
'x-1/2, y, -z-1/2'

loop_
_atom_site_label
_atom_site_type_symbol
_atom_site_fract_x
_atom_site_fract_y
_atom_site_fract_z
_atom_site_U_iso_or_equiv
_atom_site_adp_type
_atom_site_occupancy
_atom_site_site_symmetry_order
_atom_site_calc_flag
_atom_site_refinement_flags_posn
_atom_site_refinement_flags_adp
_atom_site_refinement_flags_occupancy
_atom_site_disorder_assembly
_atom_site_disorder_group
C1 C 0.49475(13) 0.36110(12) 0.74333(8) 0.0240(4) Uani 1 1 d . . . . .
C2 C 0.51130(13) 0.28251(12) 0.75092(8) 0.0249(4) Uani 1 1 d . . . . .
H2 H 0.5284 0.2581 0.7840 0.030 Uiso 1 1 calc R U . . .
C3 C 0.49863(13) 0.24372(12) 0.70123(8) 0.0223(4) Uani 1 1 d . . . . .
C4 C 0.49616(16) 0.42562(14) 0.78489(8) 0.0326(5) Uani 1 1 d . . . . .
H4A H 0.5437 0.4637 0.7762 0.049 Uiso 1 1 calc R U . . .
H4B H 0.5074 0.4024 0.8207 0.049 Uiso 1 1 calc R U . . .
H4C H 0.4382 0.4531 0.7851 0.049 Uiso 1 1 calc R U . . .
C5 C 0.51075(15) 0.15702(12) 0.69089(9) 0.0290(5) Uani 1 1 d . . . . .
H5A H 0.4772 0.1418 0.6584 0.044 Uiso 1 1 calc R U . . .
H5B H 0.4886 0.1267 0.7220 0.044 Uiso 1 1 calc R U . . .
H5C H 0.5745 0.1456 0.6855 0.044 Uiso 1 1 calc R U . . .
C6 C 0.45254(13) 0.43793(11) 0.65838(8) 0.0199(4) Uani 1 1 d . . . . .
C7 C 0.64253(13) 0.29210(11) 0.52949(7) 0.0208(4) Uani 1 1 d . . . . .
C8 C 0.67630(13) 0.21503(12) 0.52639(8) 0.0246(4) Uani 1 1 d . . . . .
H8 H 0.7304 0.1988 0.5094 0.030 Uiso 1 1 calc R U . . .
C9 C 0.61488(14) 0.16655(12) 0.55309(8) 0.0241(4) Uani 1 1 d . . . . .
C10 C 0.67901(14) 0.36828(12) 0.50734(9) 0.0276(5) Uani 1 1 d . . . . .
H10A H 0.7320 0.3570 0.4852 0.041 Uiso 1 1 calc R U . . .
H10B H 0.6957 0.4035 0.5373 0.041 Uiso 1 1 calc R U . . .
H10C H 0.6333 0.3943 0.4850 0.041 Uiso 1 1 calc R U . . .
C11 C 0.61483(17) 0.07839(12) 0.56120(11) 0.0383(6) Uani 1 1 d . . . . .
H11A H 0.5531 0.0586 0.5604 0.057 Uiso 1 1 calc R U . . .
H11B H 0.6420 0.0657 0.5963 0.057 Uiso 1 1 calc R U . . .
H11C H 0.6494 0.0530 0.5322 0.057 Uiso 1 1 calc R U . . .
C12 C 0.21742(13) 0.25719(13) 0.61474(8) 0.0238(4) Uani 1 1 d . . . . .
C13 C 0.20354(14) 0.17828(13) 0.62868(8) 0.0283(5) Uani 1 1 d . . . . .
H13 H 0.1483 0.1548 0.6392 0.034 Uiso 1 1 calc R U . . .
C14 C 0.28591(14) 0.14003(12) 0.62425(8) 0.0256(4) Uani 1 1 d . . . . .
C15 C 0.15386(14) 0.32574(13) 0.61229(9) 0.0325(5) Uani 1 1 d . . . . .
H15A H 0.1746 0.3641 0.5851 0.049 Uiso 1 1 calc R U . . .
H15B H 0.1511 0.3517 0.6478 0.049 Uiso 1 1 calc R U . . .
H15C H 0.0941 0.3065 0.6023 0.049 Uiso 1 1 calc R U . . .
C16 C 0.30959(17) 0.05449(13) 0.63286(10) 0.0380(6) Uani 1 1 d . . . . .
H16A H 0.2577 0.0210 0.6242 0.057 Uiso 1 1 calc R U . . .
H16B H 0.3267 0.0462 0.6708 0.057 Uiso 1 1 calc R U . . .
H16C H 0.3598 0.0401 0.6093 0.057 Uiso 1 1 calc R U . . .
C17 C 0.40042(13) 0.34592(11) 0.45100(8) 0.0221(4) Uani 1 1 d . . . . .
C18 C 0.40299(14) 0.28099(12) 0.41594(8) 0.0255(4) Uani 1 1 d . . . . .
H18 H 0.4024 0.2826 0.3775 0.031 Uiso 1 1 calc R U . . .
C19 C 0.40669(13) 0.21308(11) 0.44836(8) 0.0222(4) Uani 1 1 d . . . . .
C20 C 0.39437(16) 0.43324(12) 0.43972(9) 0.0319(5) Uani 1 1 d . . . . .
H20A H 0.4244 0.4451 0.4054 0.048 Uiso 1 1 calc R U . . .
H20B H 0.4235 0.4628 0.4690 0.048 Uiso 1 1 calc R U . . .
H20C H 0.3313 0.4490 0.4374 0.048 Uiso 1 1 calc R U . . .
C21 C 0.41058(16) 0.12691(13) 0.43369(10) 0.0330(5) Uani 1 1 d . . . . .
H21A H 0.3772 0.1180 0.4000 0.049 Uiso 1 1 calc R U . . .
H21B H 0.3839 0.0952 0.4628 0.049 Uiso 1 1 calc R U . . .
H21C H 0.4732 0.1110 0.4286 0.049 Uiso 1 1 calc R U . . .
C22 C 0.75198(14) 0.26749(13) 0.71225(8) 0.0285(5) Uani 1 1 d . . . . .
C23 C 0.70961(14) 0.30091(13) 0.66742(8) 0.0299(5) Uani 1 1 d . . . . .
H23 H 0.6937 0.2677 0.6378 0.036 Uiso 1 1 calc R U . . .
C24 C 0.69017(15) 0.38122(14) 0.66514(9) 0.0324(5) Uani 1 1 d . . . . .
H24 H 0.6609 0.4028 0.6343 0.039 Uiso 1 1 calc R U . . .
C25 C 0.71350(16) 0.43020(15) 0.70787(10) 0.0390(6) Uani 1 1 d . . . . .
H25 H 0.7007 0.4856 0.7065 0.047 Uiso 1 1 calc R U . . .
C26 C 0.75585(15) 0.39790(16) 0.75290(10) 0.0421(6) Uani 1 1 d . . . . .
H26 H 0.7718 0.4312 0.7824 0.050 Uiso 1 1 calc R U . . .
C27 C 0.77477(14) 0.31774(15) 0.75484(9) 0.0353(5) Uani 1 1 d . . . . .
H27 H 0.8039 0.2964 0.7858 0.042 Uiso 1 1 calc R U . . .
C28 C 0.77169(17) 0.17949(15) 0.71521(10) 0.0416(6) Uani 1 1 d . . . . .
H28A H 0.7570 0.1545 0.6805 0.062 Uiso 1 1 calc R U . . .
H28B H 0.7355 0.1553 0.7440 0.062 Uiso 1 1 calc R U . . .
H28C H 0.8354 0.1715 0.7231 0.062 Uiso 1 1 calc R U . . .
N1 N 0.47227(10) 0.36960(9) 0.68912(6) 0.0184(3) Uani 1 1 d . . . . .
N2 N 0.47365(10) 0.29591(9) 0.66343(6) 0.0181(3) Uani 1 1 d . . . . .
N3 N 0.56617(10) 0.28966(9) 0.55779(6) 0.0183(3) Uani 1 1 d . . . . .
N4 N 0.54916(11) 0.21258(9) 0.57256(6) 0.0191(3) Uani 1 1 d . . . . .
N5 N 0.30442(11) 0.26603(9) 0.60263(6) 0.0208(3) Uani 1 1 d . . . . .
N6 N 0.34672(11) 0.19429(9) 0.60859(7) 0.0220(4) Uani 1 1 d . . . . .
N7 N 0.40119(11) 0.31742(9) 0.50175(6) 0.0189(3) Uani 1 1 d . . . . .
N8 N 0.40536(11) 0.23644(9) 0.50018(6) 0.0201(3) Uani 1 1 d . . . . .
S1 S 0.45988(4) 0.52859(3) 0.68414(2) 0.03141(14) Uani 1 1 d . . . . .
S2 S 0.42121(3) 0.42239(3) 0.59297(2) 0.01877(12) Uani 1 1 d . . . . .
Ti1 Ti 0.43327(2) 0.27810(2) 0.57719(2) 0.01548(10) Uani 1 1 d . . . . .

loop_
_atom_site_aniso_label
_atom_site_aniso_U_11
_atom_site_aniso_U_22
_atom_site_aniso_U_33
_atom_site_aniso_U_23
_atom_site_aniso_U_13
_atom_site_aniso_U_12
C1 0.0198(10) 0.0353(11) 0.0170(9) -0.0005(8) -0.0005(8) 0.0047(8)
C2 0.0217(10) 0.0337(11) 0.0193(10) 0.0067(8) -0.0019(8) 0.0036(8)
C3 0.0186(10) 0.0261(10) 0.0223(10) 0.0064(8) -0.0001(8) 0.0017(8)
C4 0.0350(13) 0.0422(13) 0.0206(10) -0.0068(9) -0.0061(9) 0.0124(10)
C5 0.0322(12) 0.0247(11) 0.0302(11) 0.0094(8) -0.0037(9) 0.0031(9)
C6 0.0165(9) 0.0224(10) 0.0208(9) -0.0008(7) 0.0009(8) 0.0032(7)
C7 0.0174(10) 0.0286(10) 0.0164(9) -0.0024(7) -0.0009(8) -0.0011(8)
C8 0.0188(10) 0.0308(11) 0.0242(10) -0.0039(8) 0.0010(8) 0.0053(8)
C9 0.0231(11) 0.0223(10) 0.0270(10) -0.0035(8) -0.0024(9) 0.0045(8)
C10 0.0235(11) 0.0318(11) 0.0276(11) 0.0000(9) 0.0063(9) -0.0048(9)
C11 0.0375(14) 0.0229(11) 0.0545(15) -0.0041(10) 0.0030(12) 0.0080(10)
C12 0.0168(10) 0.0351(11) 0.0196(9) -0.0011(8) 0.0021(8) -0.0022(8)
C13 0.0217(11) 0.0355(12) 0.0277(11) 0.0025(9) 0.0034(9) -0.0092(9)
C14 0.0277(11) 0.0247(10) 0.0242(10) 0.0045(8) -0.0024(9) -0.0086(8)
C15 0.0209(11) 0.0402(13) 0.0363(12) -0.0062(10) 0.0027(9) 0.0058(9)
C16 0.0405(14) 0.0244(11) 0.0492(14) 0.0104(10) -0.0050(11) -0.0116(10)
C17 0.0204(10) 0.0250(10) 0.0210(10) 0.0043(8) 0.0010(8) -0.0038(8)
C18 0.0257(11) 0.0326(11) 0.0183(10) -0.0015(8) 0.0023(8) -0.0042(9)
C19 0.0182(10) 0.0248(10) 0.0236(10) -0.0056(8) 0.0025(8) -0.0019(8)
C20 0.0384(13) 0.0254(11) 0.0318(12) 0.0077(9) 0.0006(10) -0.0027(9)
C21 0.0331(13) 0.0270(11) 0.0388(13) -0.0113(9) 0.0043(10) -0.0020(9)
C22 0.0188(10) 0.0422(13) 0.0245(10) 0.0022(9) 0.0016(9) -0.0022(9)
C23 0.0264(12) 0.0425(12) 0.0207(10) -0.0017(9) -0.0012(9) -0.0043(10)
C24 0.0266(11) 0.0424(13) 0.0282(11) 0.0038(10) 0.0016(9) 0.0015(10)
C25 0.0289(13) 0.0411(13) 0.0471(14) -0.0097(11) 0.0073(11) -0.0018(10)
C26 0.0259(12) 0.0639(17) 0.0363(13) -0.0247(12) 0.0017(10) -0.0044(11)
C27 0.0223(11) 0.0611(16) 0.0225(11) -0.0067(10) -0.0018(9) 0.0000(11)
C28 0.0357(14) 0.0497(15) 0.0393(14) 0.0098(11) -0.0024(11) 0.0000(11)
N1 0.0182(8) 0.0199(8) 0.0171(8) -0.0006(6) -0.0002(6) 0.0036(6)
N2 0.0170(8) 0.0180(8) 0.0194(8) 0.0019(6) 0.0013(7) 0.0016(6)
N3 0.0187(8) 0.0161(8) 0.0202(8) -0.0005(6) -0.0005(7) 0.0004(6)
N4 0.0195(8) 0.0155(8) 0.0224(8) 0.0017(6) 0.0007(7) 0.0003(6)
N5 0.0175(8) 0.0221(8) 0.0229(8) 0.0028(6) 0.0014(7) 0.0004(6)
N6 0.0216(9) 0.0199(8) 0.0243(9) 0.0043(6) -0.0002(7) -0.0009(7)
N7 0.0199(8) 0.0159(8) 0.0209(8) 0.0004(6) -0.0017(7) -0.0025(6)
N8 0.0204(9) 0.0172(8) 0.0229(8) -0.0001(6) -0.0007(7) -0.0007(6)
S1 0.0457(4) 0.0215(3) 0.0270(3) -0.0065(2) -0.0063(2) 0.0058(2)
S2 0.0218(3) 0.0159(2) 0.0186(2) 0.00073(17) -0.00201(19) 0.00168(18)
Ti1 0.01413(18) 0.01489(17) 0.01743(18) 0.00138(12) 0.00019(13) 0.00010(12)

loop_
_atom_type_symbol
_atom_type_description
_atom_type_scat_dispersion_real
_atom_type_scat_dispersion_imag
_atom_type_scat_source
C C 0.0033 0.0016 'International Tables Vol C Tables 4.2.6.8 and 6.1.1.4'
H H 0.0000 0.0000 'International Tables Vol C Tables 4.2.6.8 and 6.1.1.4'
N N 0.0061 0.0033 'International Tables Vol C Tables 4.2.6.8 and 6.1.1.4'
S S 0.1246 0.1234 'International Tables Vol C Tables 4.2.6.8 and 6.1.1.4'
Ti Ti 0.2776 0.4457 'International Tables Vol C Tables 4.2.6.8 and 6.1.1.4'

loop_
_geom_angle_atom_site_label_1
_geom_angle_atom_site_label_2
_geom_angle_atom_site_label_3
_geom_angle
_geom_angle_site_symmetry_1
_geom_angle_site_symmetry_3
_geom_angle_publ_flag
C2 C1 N1 106.11(17) . . ?
C2 C1 C4 127.53(19) . . ?
N1 C1 C4 126.31(18) . . ?
C1 C2 C3 107.87(18) . . ?
C1 C2 H2 126.1 . . ?
C3 C2 H2 126.1 . . ?
N2 C3 C2 110.17(17) . . ?
N2 C3 C5 123.82(18) . . ?
C2 C3 C5 126.01(18) . . ?
C1 C4 H4A 109.5 . . ?
C1 C4 H4B 109.5 . . ?
H4A C4 H4B 109.5 . . ?
C1 C4 H4C 109.5 . . ?
H4A C4 H4C 109.5 . . ?
H4B C4 H4C 109.5 . . ?
C3 C5 H5A 109.5 . . ?
C3 C5 H5B 109.5 . . ?
H5A C5 H5B 109.5 . . ?
C3 C5 H5C 109.5 . . ?
H5A C5 H5C 109.5 . . ?
H5B C5 H5C 109.5 . . ?
N1 C6 S1 121.97(14) . . ?
N1 C6 S2 116.38(14) . . ?
S1 C6 S2 121.64(12) . . ?
N3 C7 C8 108.00(17) . . ?
N3 C7 C10 121.86(17) . . ?
C8 C7 C10 130.14(18) . . ?
C7 C8 C9 106.23(18) . . ?
C7 C8 H8 126.9 . . ?
C9 C8 H8 126.9 . . ?
N4 C9 C8 108.35(17) . . ?
N4 C9 C11 121.61(19) . . ?
C8 C9 C11 130.04(19) . . ?
C7 C10 H10A 109.5 . . ?
C7 C10 H10B 109.5 . . ?
H10A C10 H10B 109.5 . . ?
C7 C10 H10C 109.5 . . ?
H10A C10 H10C 109.5 . . ?
H10B C10 H10C 109.5 . . ?
C9 C11 H11A 109.5 . . ?
C9 C11 H11B 109.5 . . ?
H11A C11 H11B 109.5 . . ?
C9 C11 H11C 109.5 . . ?
H11A C11 H11C 109.5 . . ?
H11B C11 H11C 109.5 . . ?
N5 C12 C13 107.83(18) . . ?
N5 C12 C15 121.40(18) . . ?
C13 C12 C15 130.77(19) . . ?
C12 C13 C14 106.87(18) . . ?
C12 C13 H13 126.6 . . ?
C14 C13 H13 126.6 . . ?
N6 C14 C13 107.84(18) . . ?
N6 C14 C16 122.24(19) . . ?
C13 C14 C16 129.90(19) . . ?
C12 C15 H15A 109.5 . . ?
C12 C15 H15B 109.5 . . ?
H15A C15 H15B 109.5 . . ?
C12 C15 H15C 109.5 . . ?
H15A C15 H15C 109.5 . . ?
H15B C15 H15C 109.5 . . ?
C14 C16 H16A 109.5 . . ?
C14 C16 H16B 109.5 . . ?
H16A C16 H16B 109.5 . . ?
C14 C16 H16C 109.5 . . ?
H16A C16 H16C 109.5 . . ?
H16B C16 H16C 109.5 . . ?
N7 C17 C18 107.51(17) . . ?
N7 C17 C20 121.64(18) . . ?
C18 C17 C20 130.81(19) . . ?
C17 C18 C19 106.53(17) . . ?
C17 C18 H18 126.7 . . ?
C19 C18 H18 126.7 . . ?
N8 C19 C18 107.96(17) . . ?
N8 C19 C21 121.12(19) . . ?
C18 C19 C21 130.92(19) . . ?
C17 C20 H20A 109.5 . . ?
C17 C20 H20B 109.5 . . ?
H20A C20 H20B 109.5 . . ?
C17 C20 H20C 109.5 . . ?
H20A C20 H20C 109.5 . . ?
H20B C20 H20C 109.5 . . ?
C19 C21 H21A 109.5 . . ?
C19 C21 H21B 109.5 . . ?
H21A C21 H21B 109.5 . . ?
C19 C21 H21C 109.5 . . ?
H21A C21 H21C 109.5 . . ?
H21B C21 H21C 109.5 . . ?
C27 C22 C23 117.9(2) . . ?
C27 C22 C28 120.7(2) . . ?
C23 C22 C28 121.5(2) . . ?
C24 C23 C22 121.4(2) . . ?
C24 C23 H23 119.3 . . ?
C22 C23 H23 119.3 . . ?
C23 C24 C25 119.8(2) . . ?
C23 C24 H24 120.1 . . ?
C25 C24 H24 120.1 . . ?
C24 C25 C26 119.5(2) . . ?
C24 C25 H25 120.2 . . ?
C26 C25 H25 120.2 . . ?
C27 C26 C25 120.2(2) . . ?
C27 C26 H26 119.9 . . ?
C25 C26 H26 119.9 . . ?
C26 C27 C22 121.1(2) . . ?
C26 C27 H27 119.4 . . ?
C22 C27 H27 119.4 . . ?
C22 C28 H28A 109.5 . . ?
C22 C28 H28B 109.5 . . ?
H28A C28 H28B 109.5 . . ?
C22 C28 H28C 109.5 . . ?
H28A C28 H28C 109.5 . . ?
H28B C28 H28C 109.5 . . ?
C1 N1 N2 110.18(15) . . ?
C1 N1 C6 130.92(16) . . ?
N2 N1 C6 118.87(15) . . ?
C3 N2 N1 105.65(15) . . ?
C3 N2 Ti1 130.91(13) . . ?
N1 N2 Ti1 123.37(11) . . ?
C7 N3 N4 109.05(15) . . ?
C7 N3 Ti1 161.73(14) . . ?
N4 N3 Ti1 70.65(9) . . ?
C9 N4 N3 108.34(15) . . ?
C9 N4 Ti1 161.27(14) . . ?
N3 N4 Ti1 70.37(9) . . ?
C12 N5 N6 108.99(16) . . ?
C12 N5 Ti1 174.86(14) . . ?
N6 N5 Ti1 71.62(10) . . ?
C14 N6 N5 108.47(16) . . ?
C14 N6 Ti1 174.20(14) . . ?
N5 N6 Ti1 69.35(9) . . ?
C17 N7 N8 109.28(15) . . ?
C17 N7 Ti1 166.80(14) . . ?
N8 N7 Ti1 72.00(9) . . ?
C19 N8 N7 108.70(15) . . ?
C19 N8 Ti1 167.14(14) . . ?
N7 N8 Ti1 69.22(9) . . ?
C6 S2 Ti1 106.33(7) . . ?
N5 Ti1 N7 95.32(6) . . ?
N5 Ti1 N3 175.50(7) . . ?
N7 Ti1 N3 89.02(6) . . ?
N5 Ti1 N4 139.50(6) . . ?
N7 Ti1 N4 108.75(6) . . ?
N3 Ti1 N4 38.98(6) . . ?
N5 Ti1 N6 39.03(6) . . ?
N7 Ti1 N6 114.75(6) . . ?
N3 Ti1 N6 139.36(6) . . ?
N4 Ti1 N6 100.53(6) . . ?
N5 Ti1 N8 93.43(7) . . ?
N7 Ti1 N8 38.77(6) . . ?
N3 Ti1 N8 90.69(6) . . ?
N4 Ti1 N8 86.40(6) . . ?
N6 Ti1 N8 89.35(6) . . ?
N5 Ti1 N2 88.51(6) . . ?
N7 Ti1 N2 153.32(6) . . ?
N3 Ti1 N2 87.08(6) . . ?
N4 Ti1 N2 84.12(6) . . ?
N6 Ti1 N2 84.37(6) . . ?
N8 Ti1 N2 167.47(6) . . ?
N5 Ti1 S2 88.86(5) . . ?
N7 Ti1 S2 78.93(4) . . ?
N3 Ti1 S2 90.83(4) . . ?
N4 Ti1 S2 126.74(5) . . ?
N6 Ti1 S2 124.54(5) . . ?
N8 Ti1 S2 117.64(5) . . ?
N2 Ti1 S2 74.75(4) . . ?

loop_
_geom_bond_atom_site_label_1
_geom_bond_atom_site_label_2
_geom_bond_distance
_geom_bond_site_symmetry_2
_geom_bond_publ_flag
C1 C2 1.356(3) . ?
C1 N1 1.388(2) . ?
C1 C4 1.493(3) . ?
C2 C3 1.402(3) . ?
C2 H2 0.9500 . ?
C3 N2 1.334(2) . ?
C3 C5 1.490(3) . ?
C4 H4A 0.9800 . ?
C4 H4B 0.9800 . ?
C4 H4C 0.9800 . ?
C5 H5A 0.9800 . ?
C5 H5B 0.9800 . ?
C5 H5C 0.9800 . ?
C6 N1 1.408(2) . ?
C6 S1 1.6543(19) . ?
C6 S2 1.7019(19) . ?
C7 N3 1.338(2) . ?
C7 C8 1.391(3) . ?
C7 C10 1.495(3) . ?
C8 C9 1.392(3) . ?
C8 H8 0.9500 . ?
C9 N4 1.338(2) . ?
C9 C11 1.494(3) . ?
C10 H10A 0.9800 . ?
C10 H10B 0.9800 . ?
C10 H10C 0.9800 . ?
C11 H11A 0.9800 . ?
C11 H11B 0.9800 . ?
C11 H11C 0.9800 . ?
C12 N5 1.341(2) . ?
C12 C13 1.385(3) . ?
C12 C15 1.493(3) . ?
C13 C14 1.392(3) . ?
C13 H13 0.9500 . ?
C14 N6 1.343(2) . ?
C14 C16 1.495(3) . ?
C15 H15A 0.9800 . ?
C15 H15B 0.9800 . ?
C15 H15C 0.9800 . ?
C16 H16A 0.9800 . ?
C16 H16B 0.9800 . ?
C16 H16C 0.9800 . ?
C17 N7 1.342(2) . ?
C17 C18 1.393(3) . ?
C17 C20 1.496(3) . ?
C18 C19 1.395(3) . ?
C18 H18 0.9500 . ?
C19 N8 1.339(2) . ?
C19 C21 1.493(3) . ?
C20 H20A 0.9800 . ?
C20 H20B 0.9800 . ?
C20 H20C 0.9800 . ?
C21 H21A 0.9800 . ?
C21 H21B 0.9800 . ?
C21 H21C 0.9800 . ?
C22 C27 1.391(3) . ?
C22 C23 1.393(3) . ?
C22 C28 1.509(3) . ?
C23 C24 1.381(3) . ?
C23 H23 0.9500 . ?
C24 C25 1.383(3) . ?
C24 H24 0.9500 . ?
C25 C26 1.389(4) . ?
C25 H25 0.9500 . ?
C26 C27 1.377(4) . ?
C26 H26 0.9500 . ?
C27 H27 0.9500 . ?
C28 H28A 0.9800 . ?
C28 H28B 0.9800 . ?
C28 H28C 0.9800 . ?
N1 N2 1.391(2) . ?
N2 Ti1 2.2336(16) . ?
N3 N4 1.369(2) . ?
N3 Ti1 2.0500(16) . ?
N4 Ti1 2.0535(16) . ?
N5 N6 1.368(2) . ?
N5 Ti1 2.0334(16) . ?
N6 Ti1 2.0622(16) . ?
N7 N8 1.362(2) . ?
N7 Ti1 2.0340(16) . ?
N8 Ti1 2.0690(16) . ?
S2 Ti1 2.4617(5) . ?

loop_
_geom_torsion_atom_site_label_1
_geom_torsion_atom_site_label_2
_geom_torsion_atom_site_label_3
_geom_torsion_atom_site_label_4
_geom_torsion
_geom_torsion_site_symmetry_1
_geom_torsion_site_symmetry_2
_geom_torsion_site_symmetry_3
_geom_torsion_site_symmetry_4
_geom_torsion_publ_flag
N1 C1 C2 C3 -0.1(2) . . . . ?
C4 C1 C2 C3 177.5(2) . . . . ?
C1 C2 C3 N2 -0.8(2) . . . . ?
C1 C2 C3 C5 179.20(19) . . . . ?
N3 C7 C8 C9 1.5(2) . . . . ?
C10 C7 C8 C9 -178.9(2) . . . . ?
C7 C8 C9 N4 -1.7(2) . . . . ?
C7 C8 C9 C11 178.1(2) . . . . ?
N5 C12 C13 C14 -0.2(2) . . . . ?
C15 C12 C13 C14 -179.8(2) . . . . ?
C12 C13 C14 N6 0.4(2) . . . . ?
C12 C13 C14 C16 -178.1(2) . . . . ?
N7 C17 C18 C19 -0.9(2) . . . . ?
C20 C17 C18 C19 -178.7(2) . . . . ?
C17 C18 C19 N8 0.7(2) . . . . ?
C17 C18 C19 C21 -180.0(2) . . . . ?
C27 C22 C23 C24 -0.3(3) . . . . ?
C28 C22 C23 C24 178.8(2) . . . . ?
C22 C23 C24 C25 0.4(3) . . . . ?
C23 C24 C25 C26 -0.4(3) . . . . ?
C24 C25 C26 C27 0.3(3) . . . . ?
C25 C26 C27 C22 -0.2(3) . . . . ?
C23 C22 C27 C26 0.2(3) . . . . ?
C28 C22 C27 C26 -179.0(2) . . . . ?
C2 C1 N1 N2 0.9(2) . . . . ?
C4 C1 N1 N2 -176.68(19) . . . . ?
C2 C1 N1 C6 -176.89(19) . . . . ?
C4 C1 N1 C6 5.5(3) . . . . ?
S1 C6 N1 C1 4.2(3) . . . . ?
S2 C6 N1 C1 -176.17(16) . . . . ?
S1 C6 N1 N2 -173.46(13) . . . . ?
S2 C6 N1 N2 6.2(2) . . . . ?
C2 C3 N2 N1 1.3(2) . . . . ?
C5 C3 N2 N1 -178.69(18) . . . . ?
C2 C3 N2 Ti1 -175.58(13) . . . . ?
C5 C3 N2 Ti1 4.4(3) . . . . ?
C1 N1 N2 C3 -1.4(2) . . . . ?
C6 N1 N2 C3 176.72(16) . . . . ?
C1 N1 N2 Ti1 175.81(12) . . . . ?
C6 N1 N2 Ti1 -6.1(2) . . . . ?
C8 C7 N3 N4 -0.7(2) . . . . ?
C10 C7 N3 N4 179.69(17) . . . . ?
C8 C7 N3 Ti1 -86.5(4) . . . . ?
C10 C7 N3 Ti1 93.9(4) . . . . ?
C8 C9 N4 N3 1.4(2) . . . . ?
C11 C9 N4 N3 -178.54(19) . . . . ?
C8 C9 N4 Ti1 84.2(5) . . . . ?
C11 C9 N4 Ti1 -95.7(5) . . . . ?
C7 N3 N4 C9 -0.4(2) . . . . ?
Ti1 N3 N4 C9 160.23(15) . . . . ?
C7 N3 N4 Ti1 -160.65(14) . . . . ?
C13 C12 N5 N6 -0.1(2) . . . . ?
C15 C12 N5 N6 179.58(17) . . . . ?
C13 C14 N6 N5 -0.4(2) . . . . ?
C16 C14 N6 N5 178.17(19) . . . . ?
C12 N5 N6 C14 0.3(2) . . . . ?
Ti1 N5 N6 C14 -174.30(15) . . . . ?
C12 N5 N6 Ti1 174.62(15) . . . . ?
C18 C17 N7 N8 0.8(2) . . . . ?
C20 C17 N7 N8 178.84(18) . . . . ?
C18 C17 N7 Ti1 94.1(6) . . . . ?
C20 C17 N7 Ti1 -87.8(6) . . . . ?
C18 C19 N8 N7 -0.2(2) . . . . ?
C21 C19 N8 N7 -179.61(17) . . . . ?
C18 C19 N8 Ti1 -78.7(7) . . . . ?
C21 C19 N8 Ti1 101.9(6) . . . . ?
C17 N7 N8 C19 -0.4(2) . . . . ?
Ti1 N7 N8 C19 -166.52(15) . . . . ?
C17 N7 N8 Ti1 166.13(15) . . . . ?
N1 C6 S2 Ti1 -3.57(15) . . . . ?
S1 C6 S2 Ti1 176.08(10) . . . . ?
